data_1550924
loop_
_publ_author_name
'Jiao, Tianyu'
'Cai, Kang'
'Liu, Zhichang'
'Wu, Guangcheng'
'Shen, Libo'
'Cheng, Chuyang'
'Feng, Yuanning'
'Stern, Charlotte L.'
'Stoddart, J. Fraser'
'Li, Hao'

_publ_section_title
;
 Guest recognition enhanced by lateral interactions
;
_journal_name_full 'Chemical Science'
_journal_paper_doi 10.1039/C9SC00591A
_journal_year 2019
_chemical_formula_moiety 'C39 H30 N6, 3(C2 F3 O2)'
_chemical_formula_sum 'C45 H30 F9 N6 O6'
_chemical_formula_weight 921.75
_chemical_name_systematic cage-tfa
_space_group_crystal_system monoclinic
_space_group_IT_number 11
_space_group_name_Hall '-P 2yb'
_space_group_name_H-M_alt 'P 1 21/m 1'
_symmetry_space_group_name_Hall '-P 2yb'
_symmetry_space_group_name_H-M 'P 1 21/m 1'
_atom_sites_solution_hydrogens geom
_atom_sites_solution_primary dual
_audit_creation_date 2018-03-19
_audit_creation_method
;
Olex2 1.2
(compiled 2017.08.10 svn.r3458 for OlexSys, GUI svn.r5381)
;
_audit_update_record
;
2018-07-28 deposited with the CCDC.    2019-04-11 downloaded from the CCDC.
;
_cell_angle_alpha 90
_cell_angle_beta 100.631(2)
_cell_angle_gamma 90
_cell_formula_units_Z 4
_cell_length_a 13.6264(5)
_cell_length_b 30.4112(12)
_cell_length_c 14.0126(5)
_cell_measurement_reflns_used 9941
_cell_measurement_temperature 100(2)
_cell_measurement_theta_max 63.639
_cell_measurement_theta_min 2.906
_cell_volume 5707.1(4)
_computing_cell_refinement 'SAINT V8.38A (?, 2016)'
_computing_data_collection 'APEX2 V2014.11-0 (Bruker, 2014)'
_computing_data_reduction 'SAINT V8.38A (?, 2016)'
_computing_molecular_graphics 'Olex2 (Dolomanov et al., 2009)'
_computing_publication_material 'Olex2 (Dolomanov et al., 2009)'
_computing_structure_refinement 'ShelXL (Sheldrick, 2015)'
_computing_structure_solution 'ShelXT (Sheldrick, 2015)'
_diffrn_ambient_temperature 100.0
_diffrn_detector_area_resol_mean 8
_diffrn_measured_fraction_theta_full 0.992
_diffrn_measured_fraction_theta_max 0.992
_diffrn_measurement_device_type 'Bruker Kappa APEX CCD area detector'
_diffrn_measurement_method '\w and \f scans'
_diffrn_radiation_monochromator 'MX optics'
_diffrn_radiation_type CuK\a
_diffrn_radiation_wavelength 1.54178
_diffrn_reflns_av_R_equivalents 0.0274
_diffrn_reflns_av_unetI/netI 0.0266
_diffrn_reflns_Laue_measured_fraction_full 0.992
_diffrn_reflns_Laue_measured_fraction_max 0.992
_diffrn_reflns_limit_h_max 15
_diffrn_reflns_limit_h_min -15
_diffrn_reflns_limit_k_max 35
_diffrn_reflns_limit_k_min -35
_diffrn_reflns_limit_l_max 10
_diffrn_reflns_limit_l_min -16
_diffrn_reflns_number 30865
_diffrn_reflns_point_group_measured_fraction_full 0.992
_diffrn_reflns_point_group_measured_fraction_max 0.992
_diffrn_reflns_theta_full 63.815
_diffrn_reflns_theta_max 63.815
_diffrn_reflns_theta_min 2.906
_diffrn_source microsource
_exptl_absorpt_coefficient_mu 0.800
_exptl_absorpt_correction_T_max 0.7524
_exptl_absorpt_correction_T_min 0.6812
_exptl_absorpt_correction_type multi-scan
_exptl_absorpt_process_details
'SADABS-2016/2 (Bruker,2016/2) was used for absorption correction. wR2(int) was 0.0820 before and 0.0450 after correction. The Ratio of minimum to maximum transmission is 0.9054. The \l/2 correction factor is Not present.'
_exptl_crystal_colour colourless
_exptl_crystal_colour_primary colourless
_exptl_crystal_density_diffrn 1.073
_exptl_crystal_description tabular
_exptl_crystal_F_000 1884
_exptl_crystal_recrystallization_method 'The material was recrystallised from --- by as supplied'
_exptl_crystal_size_max 0.234
_exptl_crystal_size_mid 0.1
_exptl_crystal_size_min 0.074
_refine_diff_density_max 0.947
_refine_diff_density_min -0.893
_refine_diff_density_rms 0.099
_refine_ls_extinction_method none
_refine_ls_goodness_of_fit_ref 1.644
_refine_ls_hydrogen_treatment constr
_refine_ls_matrix_type full
_refine_ls_number_parameters 708
_refine_ls_number_reflns 9551
_refine_ls_number_restraints 379
_refine_ls_restrained_S_all 1.827
_refine_ls_R_factor_all 0.1155
_refine_ls_R_factor_gt 0.1063
_refine_ls_shift/su_max 0.000
_refine_ls_shift/su_mean 0.000
_refine_ls_structure_factor_coef Fsqd
_refine_ls_weighting_details 'w=1/[\s^2^(Fo^2^)+(0.2000P)^2^] where P=(Fo^2^+2Fc^2^)/3'
_refine_ls_weighting_scheme calc
_refine_ls_wR_factor_gt 0.3529
_refine_ls_wR_factor_ref 0.3680
_reflns_Friedel_coverage 0.000
_reflns_number_gt 7945
_reflns_number_total 9551
_reflns_threshold_expression 'I > 2\s(I)'
_cod_data_source_file c9sc00591a2.cif
_cod_data_source_block cx1195c
_cod_database_code 1550924
_shelx_shelxl_version_number 2018/1
_shelx_space_group_comment
;
The symmetry employed for this shelxl refinement is uniquely defined
by the following loop, which should always be used as a source of
symmetry information in preference to the above space-group names.
They are only intended as comments.
;
_shelx_estimated_absorpt_t_max 0.943
_shelx_estimated_absorpt_t_min 0.835
_olex2_refinement_description
;
1. Fixed Uiso
 At 1.2 times of:
  All C(H) groups, All C(H,H) groups
2. Restrained distances
 F7A-F8A \\sim F8A-F9A \\sim F7A-F9A \\sim F7-F8 \\sim F8-F9 \\sim F7-F9 \\sim
F6-F5 \\sim F6-F4 \\sim F5-F4 ~
 F4A-F5A \\sim F5A-F6A \\sim F4A-F6A
 with sigma of 0.01
 C51A-F4A \\sim C51A-F5A \\sim C51A-F6A \\sim C51-F6 \\sim C51-F5 \\sim C51-F4
 with sigma of 0.01
 C52-C51 \\sim C52A-C51A
 with sigma of 0.01
 F4-C52 \\sim F6-C52 \\sim F5-C52 \\sim F6A-C52A \\sim F4A-C52A \\sim F5A-C52A
\\sim C54-F9 \\sim C54-F8 ~
 C54-F7
 with sigma of 0.01
 O3A-C51A \\sim O4A-C51A \\sim O6-C53 \\sim O5-C53 \\sim O4-C51 \\sim O3-C51
 with sigma of 0.01
 O4A-C52A \\sim O5-C54 \\sim O3A-C52A \\sim O6-C54
 with sigma of 0.01
3. Uiso/Uaniso restraints and constraints
C52A \\sim F4A \\sim F5A \\sim F6A \\sim C51A \\sim O3A \\sim O4A \\sim F6
\\sim F4 \\sim C52 \\sim F5 \\sim C51 \\sim O3 \\sim O4 \\sim F7A \\sim F7
\\sim F9A \\sim F9 \\sim F8A \\sim F8: within 2A with sigma of 0.01 and sigma
for terminal atoms of 0.02
4. Others
 Sof(F5A)=Sof(F4A)=Sof(C52A)=Sof(F6A)=Sof(C51A)=Sof(O3A)=Sof(O4A)=1-FVAR(1)
 Sof(F4)=Sof(F5)=Sof(F6)=Sof(O3)=Sof(O4)=Sof(C51)=Sof(C52)=FVAR(1)
 Sof(F7A)=Sof(F8A)=Sof(F9A)=1-FVAR(2)
 Sof(F7)=Sof(F8)=Sof(F9)=FVAR(2)
 Fixed Sof: H13A(0.5) H13B(0.5) H20A(0.5) H20B(0.5)
5.a Secondary CH2 refined with riding coordinates:
 C13(H13A,H13B), C20(H20A,H20B), C33(H33A,H33B), C44(H44A,H44B)
5.b Aromatic/amide H refined with riding coordinates:
 C3(H3), C4(H4), C6(H6), C7(H7), C10(H10), C11(H11), C14(H14), C15(H15),
 C18(H18), C19(H19), C22(H22), C23(H23), C28(H28), C29(H29), C31(H31), C32(H32),
  C34(H34), C35(H35), C37(H37), C38(H38), C40(H40), C41(H41), C42(H42), C43(H43)
;
_smtbx_masks_special_details
;
The solvent masking procedure as implemented in Olex2 was used to remove the
electronic contribution of solvent molecules from the refinement.  As the exact
solvent content is not known, only the atoms used in the refinement model are
reported in the formula here.

Total solvent accessible volume / cell = 1871.5 Ang^3^ [32.7%]
Total electron count / cell = 388.9
;
_olex2_date_sample_data_collection 2018-03-16
_olex2_date_sample_submission 2018-01-24
_olex2_diffrn_ambient_temperature_device 'Oxford Cryosystems'
_olex2_exptl_crystal_mounting_method 'The crystal was mounted on a MITIGEN holder in Paratone oil'
_olex2_submission_original_sample_id cx1195c
_olex2_submission_special_instructions 'No special instructions were received'

loop_
_space_group_symop_operation_xyz
'x, y, z'
'-x, y+1/2, -z'
'-x, -y, -z'
'x, -y-1/2, z'

loop_
_atom_site_label
_atom_site_type_symbol
_atom_site_fract_x
_atom_site_fract_y
_atom_site_fract_z
_atom_site_U_iso_or_equiv
_atom_site_adp_type
_atom_site_occupancy
_atom_site_site_symmetry_order
_atom_site_calc_flag
_atom_site_refinement_flags_posn
_atom_site_refinement_flags_adp
_atom_site_refinement_flags_occupancy
_atom_site_disorder_assembly
_atom_site_disorder_group
N1 N 0.3563(3) 0.250000 0.8794(2) 0.0314(7) Uani 1 2 d S T P . .
N2 N 0.5086(2) 0.21113(7) 0.89014(18) 0.0330(6) Uani 1 1 d . . . . .
N3 N 0.1468(3) 0.250000 0.0717(2) 0.0342(8) Uani 1 2 d S T P . .
N4 N 0.2991(2) 0.28904(8) 0.10237(18) 0.0360(6) Uani 1 1 d . . . . .
N5 N 0.9585(3) 0.250000 0.7639(2) 0.0360(8) Uani 1 2 d S T P . .
N6 N 0.8170(3) 0.250000 0.2579(3) 0.0454(10) Uani 1 2 d S T P . .
N7 N 0.0157(2) 0.45374(8) 0.22947(19) 0.0413(7) Uani 1 1 d . . . . .
N8 N 0.1544(2) 0.45561(8) 0.73587(17) 0.0347(6) Uani 1 1 d . . . . .
C1 C 0.4093(2) 0.21298(9) 0.8825(2) 0.0301(6) Uani 1 1 d . . . . .
C2 C 0.3538(2) 0.17085(10) 0.8768(2) 0.0324(6) Uani 1 1 d . . . . .
C3 C 0.4038(3) 0.13093(11) 0.8843(3) 0.0431(8) Uani 1 1 d . . . . .
H3 H 0.474681 0.130347 0.895592 0.052 Uiso 1 1 calc R . . . .
C4 C 0.3502(3) 0.09175(11) 0.8753(3) 0.0442(8) Uani 1 1 d . . . . .
H4 H 0.385073 0.064545 0.879996 0.053 Uiso 1 1 calc R . . . .
C5 C 0.2480(2) 0.09183(10) 0.8597(2) 0.0343(7) Uani 1 1 d . . . . .
C6 C 0.1966(3) 0.13190(10) 0.8556(2) 0.0372(7) Uani 1 1 d . . . . .
H6 H 0.125838 0.132263 0.847471 0.045 Uiso 1 1 calc R . . . .
C7 C 0.2498(2) 0.17097(10) 0.8634(2) 0.0355(7) Uani 1 1 d . . . . .
H7 H 0.215030 0.198176 0.859620 0.043 Uiso 1 1 calc R . . . .
C8 C 0.5545(3) 0.250000 0.8948(3) 0.0320(9) Uani 1 2 d S T P . .
C9 C 0.6638(3) 0.250000 0.9014(3) 0.0327(9) Uani 1 2 d S T P . .
C10 C 0.7152(3) 0.21055(10) 0.9028(2) 0.0373(7) Uani 1 1 d . . . . .
H10 H 0.680888 0.183535 0.905986 0.045 Uiso 1 1 calc R . . . .
C11 C 0.8159(3) 0.21036(10) 0.8997(2) 0.0382(7) Uani 1 1 d . . . . .
H11 H 0.850718 0.183245 0.900663 0.046 Uiso 1 1 calc R . . . .
C12 C 0.8668(3) 0.250000 0.8951(3) 0.0323(9) Uani 1 2 d S T P . .
C13 C 0.9701(3) 0.250000 0.8721(3) 0.0366(9) Uani 1 2 d S T P . .
H13A H 1.007257 0.276435 0.899802 0.044 Uiso 0.5 1 calc R . . . .
H13B H 1.007257 0.223565 0.899802 0.044 Uiso 0.5 1 calc R . . . .
C14 C 0.9468(3) 0.28859(11) 0.7151(2) 0.0427(8) Uani 1 1 d . . . . .
H14 H 0.955340 0.315535 0.749920 0.051 Uiso 1 1 calc R . . . .
C15 C 0.9228(3) 0.28907(11) 0.6158(2) 0.0416(8) Uani 1 1 d . . . . .
H15 H 0.914584 0.316307 0.582115 0.050 Uiso 1 1 calc R . . . .
C16 C 0.9103(4) 0.250000 0.5645(3) 0.0424(11) Uani 1 2 d S T P . .
C17 C 0.8791(4) 0.250000 0.4563(3) 0.0436(11) Uani 1 2 d S T P . .
C18 C 0.8607(3) 0.28933(11) 0.4043(3) 0.0482(9) Uani 1 1 d . . . . .
H18 H 0.869207 0.316661 0.437590 0.058 Uiso 1 1 calc R . . . .
C19 C 0.8306(3) 0.28861(12) 0.3062(3) 0.0488(9) Uani 1 1 d . . . . .
H19 H 0.819031 0.315477 0.271319 0.059 Uiso 1 1 calc R . . . .
C20 C 0.7752(4) 0.250000 0.1521(3) 0.0467(12) Uani 1 2 d S T P . .
H20A H 0.797995 0.223589 0.121057 0.056 Uiso 0.5 1 calc R . . . .
H20B H 0.797995 0.276411 0.121058 0.056 Uiso 0.5 1 calc R . . . .
C21 C 0.6616(4) 0.250000 0.1397(3) 0.0410(10) Uani 1 2 d S T P . .
C22 C 0.6103(3) 0.28955(11) 0.1348(2) 0.0449(8) Uani 1 1 d . . . . .
H22 H 0.645630 0.316570 0.137261 0.054 Uiso 1 1 calc R . . . .
C23 C 0.5084(3) 0.28962(10) 0.1263(2) 0.0413(8) Uani 1 1 d . . . . .
H23 H 0.473366 0.316734 0.123919 0.050 Uiso 1 1 calc R . . . .
C24 C 0.4558(4) 0.250000 0.1211(3) 0.0381(10) Uani 1 2 d S T P . .
C25 C 0.3461(3) 0.250000 0.1077(3) 0.0335(9) Uani 1 2 d S T P . .
C26 C 0.2001(2) 0.28698(9) 0.08470(19) 0.0314(7) Uani 1 1 d . . . . .
C27 C 0.1447(3) 0.32911(10) 0.0837(2) 0.0352(7) Uani 1 1 d . . . . .
C28 C 0.1955(3) 0.36883(10) 0.0875(2) 0.0394(7) Uani 1 1 d . . . . .
H28 H 0.264820 0.369467 0.085501 0.047 Uiso 1 1 calc R . . . .
C29 C 0.1431(3) 0.40784(10) 0.0942(2) 0.0415(8) Uani 1 1 d . . . . .
H29 H 0.177038 0.435216 0.096499 0.050 Uiso 1 1 calc R . . . .
C30 C 0.0430(3) 0.40702(10) 0.0975(2) 0.0390(7) Uani 1 1 d . . . . .
C31 C -0.0085(3) 0.36772(10) 0.0898(2) 0.0403(7) Uani 1 1 d . . . . .
H31 H -0.078245 0.367465 0.089471 0.048 Uiso 1 1 calc R . . . .
C32 C 0.0421(3) 0.32844(10) 0.0826(2) 0.0380(7) Uani 1 1 d . . . . .
H32 H 0.006874 0.301320 0.076880 0.046 Uiso 1 1 calc R . . . .
C33 C -0.0084(3) 0.44878(11) 0.1211(2) 0.0454(8) Uani 1 1 d . . . . .
H33A H 0.016630 0.474396 0.089120 0.054 Uiso 1 1 calc R . . . .
H33B H -0.081442 0.446515 0.098509 0.054 Uiso 1 1 calc R . . . .
C34 C -0.0335(3) 0.42898(14) 0.2850(3) 0.0512(9) Uani 1 1 d . . . . .
H34 H -0.086303 0.410383 0.255051 0.061 Uiso 1 1 calc R . . . .
C35 C -0.0083(3) 0.43032(13) 0.3835(3) 0.0504(9) Uani 1 1 d . . . . .
H35 H -0.044840 0.413157 0.421607 0.060 Uiso 1 1 calc R . . . .
C36 C 0.0701(3) 0.45647(10) 0.4292(2) 0.0369(7) Uani 1 1 d . . . . .
C37 C 0.1198(3) 0.48122(11) 0.3706(2) 0.0493(9) Uani 1 1 d . . . . .
H37 H 0.173386 0.499735 0.399211 0.059 Uiso 1 1 calc R . . . .
C38 C 0.0925(3) 0.47931(10) 0.2714(2) 0.0472(9) Uani 1 1 d . . . . .
H38 H 0.128012 0.496172 0.231888 0.057 Uiso 1 1 calc R . . . .
C39 C 0.0995(3) 0.45707(10) 0.5367(2) 0.0364(7) Uani 1 1 d . . . . .
C40 C 0.0406(3) 0.43570(12) 0.5946(2) 0.0444(8) Uani 1 1 d . . . . .
H40 H -0.019484 0.421462 0.565351 0.053 Uiso 1 1 calc R . . . .
C41 C 0.0702(3) 0.43543(11) 0.6934(2) 0.0421(8) Uani 1 1 d . . . . .
H41 H 0.030418 0.420729 0.732479 0.050 Uiso 1 1 calc R . . . .
C42 C 0.2106(3) 0.47703(12) 0.6836(2) 0.0444(8) Uani 1 1 d . . . . .
H42 H 0.269512 0.491588 0.714874 0.053 Uiso 1 1 calc R . . . .
C43 C 0.1836(3) 0.47824(12) 0.5826(2) 0.0467(8) Uani 1 1 d . . . . .
H43 H 0.223799 0.493892 0.545495 0.056 Uiso 1 1 calc R . . . .
C44 C 0.1891(3) 0.45022(10) 0.8432(2) 0.0370(7) Uani 1 1 d . . . . .
H44A H 0.130974 0.448906 0.876409 0.044 Uiso 1 1 calc R . . . .
H44B H 0.231354 0.475475 0.869654 0.044 Uiso 1 1 calc R . . . .
F1 F 0.7766(3) 0.40111(14) 0.9392(3) 0.1057(12) Uani 1 1 d . . . . .
F2 F 0.7454(2) 0.38584(12) 0.7941(3) 0.1117(13) Uani 1 1 d . . . . .
F3 F 0.7565(2) 0.45313(11) 0.8270(4) 0.137(2) Uani 1 1 d . . . . .
O1 O 0.9423(2) 0.37786(8) 0.82921(17) 0.0470(6) Uani 1 1 d . . . . .
O2 O 0.9557(2) 0.44785(8) 0.88142(17) 0.0478(6) Uani 1 1 d . . . . .
C49 C 0.9101(3) 0.41340(11) 0.8548(2) 0.0420(8) Uani 1 1 d . . . . .
C50 C 0.7982(3) 0.41545(14) 0.8568(4) 0.0628(11) Uani 1 1 d . . . . .
F4 F 0.5575(4) 0.39377(16) 0.1593(6) 0.135(2) Uani 0.726(5) 1 d D U . A 1
F5 F 0.5886(7) 0.4234(4) 0.0390(5) 0.218(4) Uani 0.726(5) 1 d D U . A 1
F6 F 0.5834(5) 0.45892(18) 0.1650(7) 0.160(3) Uani 0.726(5) 1 d D U . A 1
O3 O 0.7658(2) 0.37687(8) 0.1769(2) 0.0328(7) Uani 0.726(5) 1 d D U . A 1
O4 O 0.7643(3) 0.45049(9) 0.1658(2) 0.0477(9) Uani 0.726(5) 1 d D U . A 1
C51 C 0.7277(5) 0.41382(13) 0.1688(4) 0.0518(14) Uani 0.726(5) 1 d D U . A 1
C52 C 0.6247(7) 0.4217(2) 0.1363(6) 0.128(2) Uani 0.726(5) 1 d D U . A 1
F7 F 0.696(3) 0.3273(5) 0.523(3) 0.221(8) Uani 0.173(15) 1 d D U . B 1
F8 F 0.619(3) 0.3782(13) 0.573(3) 0.240(9) Uani 0.173(15) 1 d D U . B 1
F9 F 0.608(3) 0.3684(14) 0.4259(19) 0.230(8) Uani 0.173(15) 1 d D U . B 1
O5 O 0.8439(2) 0.38220(10) 0.50887(18) 0.0582(7) Uani 1 1 d D . . . .
O6 O 0.7479(4) 0.43960(12) 0.5351(3) 0.0967(12) Uani 1 1 d D . . . .
C53 C 0.7667(3) 0.40136(14) 0.5173(3) 0.0643(11) Uani 1 1 d D . . . .
C54 C 0.6784(7) 0.3708(3) 0.5077(10) 0.153(4) Uani 1 1 d D . . . .
F5A F 0.7225(8) 0.4162(4) 0.1268(12) 0.125(4) Uani 0.274(5) 1 d D U . A 2
F4A F 0.5988(8) 0.3872(3) 0.0417(8) 0.118(4) Uani 0.274(5) 1 d D U . A 2
C52A C 0.6217(9) 0.4151(3) 0.1159(9) 0.120(3) Uani 0.274(5) 1 d D U . A 2
F6A F 0.6001(10) 0.4537(3) 0.0653(11) 0.123(4) Uani 0.274(5) 1 d D U . A 2
C51A C 0.5814(15) 0.4108(4) 0.2017(10) 0.119(4) Uani 0.274(5) 1 d D U . A 2
O3A O 0.5962(9) 0.3792(4) 0.2547(9) 0.088(4) Uani 0.274(5) 1 d D U . A 2
O4A O 0.5940(12) 0.4425(5) 0.2592(12) 0.115(4) Uani 0.274(5) 1 d D U . A 2
F7A F 0.6934(7) 0.3351(3) 0.5491(9) 0.264(6) Uani 0.827(15) 1 d D U . B 2
F8A F 0.5944(5) 0.3872(3) 0.5067(11) 0.227(5) Uani 0.827(15) 1 d D U . B 2
F9A F 0.6642(6) 0.3554(3) 0.4068(7) 0.216(5) Uani 0.827(15) 1 d D U . B 2

loop_
_atom_site_aniso_label
_atom_site_aniso_U_11
_atom_site_aniso_U_22
_atom_site_aniso_U_33
_atom_site_aniso_U_23
_atom_site_aniso_U_13
_atom_site_aniso_U_12
N1 0.0403(19) 0.0221(17) 0.0310(16) 0.000 0.0047(13) 0.000
N2 0.0397(15) 0.0243(13) 0.0339(12) -0.0001(9) 0.0042(10) -0.0009(10)
N3 0.049(2) 0.0219(17) 0.0327(16) 0.000 0.0095(15) 0.000
N4 0.0514(17) 0.0241(14) 0.0324(12) 0.0004(9) 0.0072(11) 0.0003(10)
N5 0.0400(19) 0.040(2) 0.0279(17) 0.000 0.0069(14) 0.000
N6 0.054(2) 0.048(2) 0.0323(18) 0.000 0.0038(16) 0.000
N7 0.0642(18) 0.0262(13) 0.0341(13) 0.0018(10) 0.0107(12) 0.0148(12)
N8 0.0482(15) 0.0236(12) 0.0337(12) 0.0012(9) 0.0108(11) 0.0097(11)
C1 0.0365(16) 0.0241(15) 0.0288(13) -0.0005(10) 0.0041(11) -0.0012(11)
C2 0.0413(16) 0.0240(15) 0.0320(13) -0.0026(11) 0.0070(11) -0.0025(12)
C3 0.0412(17) 0.0305(16) 0.0545(18) 0.0024(13) 0.0004(14) -0.0015(13)
C4 0.052(2) 0.0233(15) 0.0559(18) 0.0020(13) 0.0069(15) 0.0026(14)
C5 0.0481(18) 0.0267(15) 0.0283(13) -0.0006(11) 0.0074(12) -0.0039(12)
C6 0.0432(17) 0.0294(16) 0.0398(15) -0.0063(12) 0.0099(13) -0.0029(13)
C7 0.0428(17) 0.0230(14) 0.0419(15) -0.0033(12) 0.0107(13) 0.0003(12)
C8 0.041(2) 0.026(2) 0.0271(17) 0.000 0.0028(15) 0.000
C9 0.042(2) 0.026(2) 0.0287(18) 0.000 0.0022(16) 0.000
C10 0.0417(17) 0.0301(17) 0.0404(15) -0.0016(12) 0.0080(13) -0.0034(12)
C11 0.0417(18) 0.0340(18) 0.0378(15) -0.0015(12) 0.0048(13) 0.0049(13)
C12 0.037(2) 0.037(2) 0.0211(16) 0.000 0.0007(15) 0.000
C13 0.044(2) 0.039(2) 0.0264(19) 0.000 0.0071(16) 0.000
C14 0.057(2) 0.0346(18) 0.0356(16) 0.0002(12) 0.0063(14) -0.0089(14)
C15 0.057(2) 0.0343(18) 0.0328(15) 0.0027(12) 0.0078(14) -0.0032(14)
C16 0.052(3) 0.041(3) 0.033(2) 0.000 0.0030(18) 0.000
C17 0.062(3) 0.036(2) 0.032(2) 0.000 0.0037(19) 0.000
C18 0.067(2) 0.0355(19) 0.0386(17) 0.0009(13) 0.0014(15) 0.0018(15)
C19 0.066(2) 0.042(2) 0.0368(16) 0.0042(13) 0.0048(15) 0.0052(16)
C20 0.048(3) 0.063(3) 0.029(2) 0.000 0.0066(18) 0.000
C21 0.044(3) 0.049(3) 0.0291(19) 0.000 0.0042(17) 0.000
C22 0.053(2) 0.038(2) 0.0416(17) 0.0016(13) 0.0028(14) -0.0042(14)
C23 0.0456(19) 0.0336(18) 0.0435(16) 0.0003(12) 0.0049(14) -0.0009(13)
C24 0.050(3) 0.029(2) 0.034(2) 0.000 0.0055(18) 0.000
C25 0.047(2) 0.026(2) 0.0275(18) 0.000 0.0071(16) 0.000
C26 0.0442(17) 0.0262(15) 0.0250(12) -0.0004(10) 0.0097(11) 0.0004(12)
C27 0.0538(19) 0.0254(15) 0.0267(13) -0.0007(11) 0.0088(12) 0.0042(13)
C28 0.058(2) 0.0277(15) 0.0344(14) -0.0009(11) 0.0141(13) 0.0031(14)
C29 0.069(2) 0.0232(15) 0.0341(14) 0.0006(12) 0.0141(14) 0.0033(14)
C30 0.062(2) 0.0303(16) 0.0264(13) 0.0045(11) 0.0116(13) 0.0093(14)
C31 0.0539(19) 0.0334(17) 0.0342(14) 0.0010(12) 0.0094(13) 0.0081(14)
C32 0.0508(19) 0.0265(15) 0.0367(14) 0.0008(12) 0.0079(13) 0.0032(13)
C33 0.074(2) 0.0305(17) 0.0327(15) 0.0009(12) 0.0128(15) 0.0143(16)
C34 0.060(2) 0.057(2) 0.0385(17) 0.0008(15) 0.0136(15) 0.0009(18)
C35 0.053(2) 0.062(2) 0.0391(17) 0.0032(15) 0.0149(15) -0.0042(18)
C36 0.0527(19) 0.0253(15) 0.0356(15) 0.0022(11) 0.0157(13) 0.0119(13)
C37 0.076(3) 0.0299(17) 0.0431(17) 0.0018(13) 0.0130(16) -0.0042(16)
C38 0.081(3) 0.0271(16) 0.0379(16) 0.0037(13) 0.0228(16) 0.0014(16)
C39 0.0491(18) 0.0255(15) 0.0373(15) 0.0006(11) 0.0149(13) 0.0090(12)
C40 0.055(2) 0.0422(18) 0.0370(16) 0.0036(13) 0.0108(14) -0.0046(15)
C41 0.0495(19) 0.0396(17) 0.0374(15) 0.0067(13) 0.0091(13) -0.0047(15)
C42 0.0510(19) 0.0431(19) 0.0397(16) 0.0015(14) 0.0101(14) -0.0042(15)
C43 0.057(2) 0.047(2) 0.0383(16) 0.0039(14) 0.0123(14) -0.0065(16)
C44 0.0536(19) 0.0267(15) 0.0309(14) 0.0001(11) 0.0086(13) 0.0043(13)
F1 0.083(2) 0.125(3) 0.124(3) 0.035(2) 0.057(2) 0.010(2)
F2 0.0641(18) 0.091(2) 0.164(3) 0.032(2) -0.0211(19) -0.0188(17)
F3 0.0609(18) 0.0648(19) 0.288(6) 0.073(3) 0.044(3) 0.0181(15)
O1 0.0602(15) 0.0343(13) 0.0494(13) -0.0028(10) 0.0174(11) -0.0076(11)
O2 0.0641(16) 0.0316(12) 0.0476(12) 0.0038(9) 0.0096(11) -0.0029(11)
C49 0.056(2) 0.0341(18) 0.0367(15) 0.0120(13) 0.0104(14) 0.0011(15)
C50 0.059(2) 0.046(2) 0.084(3) 0.023(2) 0.015(2) 0.0011(18)
F4 0.073(3) 0.073(3) 0.268(7) -0.044(4) 0.049(4) -0.015(2)
F5 0.157(6) 0.211(8) 0.250(8) -0.044(7) -0.061(6) 0.004(7)
F6 0.121(4) 0.085(4) 0.262(8) -0.039(5) 0.006(5) 0.026(3)
O3 0.0376(15) 0.0181(14) 0.0399(14) 0.0007(10) -0.0005(11) -0.0039(11)
O4 0.073(2) 0.0195(15) 0.0497(17) -0.0014(12) 0.0085(16) 0.0014(14)
C51 0.065(3) 0.036(3) 0.047(3) -0.010(2) -0.011(2) -0.001(2)
C52 0.090(4) 0.084(4) 0.192(5) -0.017(4) -0.022(4) 0.007(4)
F7 0.120(12) 0.090(12) 0.453(18) -0.093(13) 0.056(13) 0.033(11)
F8 0.109(13) 0.125(13) 0.510(19) -0.018(15) 0.120(14) -0.061(11)
F9 0.104(13) 0.172(14) 0.403(17) -0.128(14) 0.022(14) 0.018(13)
O5 0.0707(19) 0.0525(16) 0.0507(14) -0.0001(12) 0.0093(12) -0.0132(14)
O6 0.118(3) 0.057(2) 0.117(3) -0.006(2) 0.027(3) -0.012(2)
C53 0.074(3) 0.053(3) 0.064(2) -0.0096(19) 0.010(2) -0.003(2)
C54 0.116(7) 0.082(5) 0.265(14) -0.028(7) 0.043(8) -0.018(5)
F5A 0.102(7) 0.104(7) 0.160(9) 0.000(7) 0.003(8) 0.001(6)
F4A 0.087(6) 0.066(6) 0.163(8) 0.046(6) -0.080(6) -0.030(5)
C52A 0.089(5) 0.073(5) 0.180(6) -0.010(5) -0.019(5) 0.001(5)
F6A 0.099(7) 0.045(5) 0.206(10) 0.005(7) -0.021(8) 0.013(5)
C51A 0.088(6) 0.066(6) 0.195(7) -0.032(6) 0.006(6) -0.008(6)
O3A 0.063(6) 0.069(7) 0.144(9) -0.041(7) 0.056(6) -0.030(5)
O4A 0.079(7) 0.074(7) 0.202(10) -0.061(7) 0.048(8) -0.005(6)
F7A 0.147(6) 0.107(6) 0.561(16) 0.032(8) 0.126(8) -0.054(5)
F8A 0.073(4) 0.159(7) 0.463(15) -0.091(9) 0.085(6) -0.008(4)
F9A 0.105(5) 0.169(7) 0.339(11) -0.155(7) -0.053(6) 0.008(4)

loop_
_atom_type_symbol
_atom_type_description
_atom_type_scat_dispersion_real
_atom_type_scat_dispersion_imag
_atom_type_scat_source
C C 0.0181 0.0091 'International Tables Vol C Tables 4.2.6.8 and 6.1.1.4'
H H 0.0000 0.0000 'International Tables Vol C Tables 4.2.6.8 and 6.1.1.4'
F F 0.0727 0.0534 'International Tables Vol C Tables 4.2.6.8 and 6.1.1.4'
N N 0.0311 0.0180 'International Tables Vol C Tables 4.2.6.8 and 6.1.1.4'
O O 0.0492 0.0322 'International Tables Vol C Tables 4.2.6.8 and 6.1.1.4'

loop_
_geom_angle_atom_site_label_1
_geom_angle_atom_site_label_2
_geom_angle_atom_site_label_3
_geom_angle
_geom_angle_site_symmetry_1
_geom_angle_site_symmetry_3
C1 N1 C1 115.1(4) 4_565 .
C8 N2 C1 115.1(3) . .
C26 N3 C26 115.0(4) . 4_565
C26 N4 C25 115.2(3) . .
C14 N5 C13 119.58(19) . .
C14 N5 C13 119.58(19) 4_565 .
C14 N5 C14 120.3(4) 4_565 .
C19 N6 C19 120.7(4) . 4_565
C19 N6 C20 119.4(2) . .
C19 N6 C20 119.4(2) 4_565 .
C34 N7 C33 119.3(3) . .
C34 N7 C38 120.0(3) . .
C38 N7 C33 120.4(3) . .
C41 N8 C44 118.7(3) . .
C42 N8 C41 121.0(3) . .
C42 N8 C44 120.1(3) . .
N1 C1 N2 124.9(3) . .
N1 C1 C2 117.3(3) . .
N2 C1 C2 117.8(2) . .
C3 C2 C1 120.9(3) . .
C3 C2 C7 119.0(3) . .
C7 C2 C1 120.1(3) . .
C2 C3 H3 120.0 . .
C2 C3 C4 120.1(3) . .
C4 C3 H3 120.0 . .
C3 C4 H4 119.5 . .
C5 C4 C3 120.9(3) . .
C5 C4 H4 119.5 . .
C4 C5 C6 119.6(3) . .
C4 C5 C44 121.4(3) . 4_565
C6 C5 C44 118.9(3) . 4_565
C5 C6 H6 120.3 . .
C7 C6 C5 119.5(3) . .
C7 C6 H6 120.3 . .
C2 C7 H7 119.6 . .
C6 C7 C2 120.8(3) . .
C6 C7 H7 119.6 . .
N2 C8 N2 124.9(4) . 4_565
N2 C8 C9 117.5(2) 4_565 .
N2 C8 C9 117.5(2) . .
C10 C9 C8 120.1(2) 4_565 .
C10 C9 C8 120.1(2) . .
C10 C9 C10 119.8(4) . 4_565
C9 C10 H10 119.9 . .
C11 C10 C9 120.3(3) . .
C11 C10 H10 119.9 . .
C10 C11 H11 119.9 . .
C10 C11 C12 120.1(3) . .
C12 C11 H11 119.9 . .
C11 C12 C11 119.1(4) 4_565 .
C11 C12 C13 120.2(2) . .
C11 C12 C13 120.2(2) 4_565 .
N5 C13 C12 106.8(3) . .
N5 C13 H13A 110.4 . .
N5 C13 H13B 110.4 . .
C12 C13 H13A 110.4 . .
C12 C13 H13B 110.4 . .
H13A C13 H13B 108.6 . .
N5 C14 H14 119.8 . .
N5 C14 C15 120.5(3) . .
C15 C14 H14 119.8 . .
C14 C15 H15 119.9 . .
C14 C15 C16 120.2(3) . .
C16 C15 H15 119.9 . .
C15 C16 C15 118.4(4) 4_565 .
C15 C16 C17 120.7(2) 4_565 .
C15 C16 C17 120.7(2) . .
C18 C17 C16 121.2(2) 4_565 .
C18 C17 C16 121.2(2) . .
C18 C17 C18 117.5(4) 4_565 .
C17 C18 H18 119.9 . .
C19 C18 C17 120.3(3) . .
C19 C18 H18 119.9 . .
N6 C19 C18 120.5(3) . .
N6 C19 H19 119.7 . .
C18 C19 H19 119.7 . .
N6 C20 H20A 110.1 . .
N6 C20 H20B 110.1 . .
N6 C20 C21 107.9(4) . .
H20A C20 H20B 108.4 . .
C21 C20 H20A 110.1 . .
C21 C20 H20B 110.1 . .
C22 C21 C20 119.8(2) . .
C22 C21 C20 119.8(2) 4_565 .
C22 C21 C22 120.3(5) . 4_565
C21 C22 H22 120.0 . .
C23 C22 C21 119.9(3) . .
C23 C22 H22 120.0 . .
C22 C23 H23 119.9 . .
C22 C23 C24 120.3(3) . .
C24 C23 H23 119.9 . .
C23 C24 C23 119.3(4) 4_565 .
C23 C24 C25 120.4(2) . .
C23 C24 C25 120.4(2) 4_565 .
N4 C25 N4 124.0(4) 4_565 .
N4 C25 C24 118.0(2) 4_565 .
N4 C25 C24 118.0(2) . .
N3 C26 C27 117.5(3) . .
N4 C26 N3 125.1(3) . .
N4 C26 C27 117.3(3) . .
C28 C27 C26 120.1(3) . .
C28 C27 C32 120.3(3) . .
C32 C27 C26 119.6(3) . .
C27 C28 H28 120.5 . .
C27 C28 C29 118.9(3) . .
C29 C28 H28 120.5 . .
C28 C29 H29 119.7 . .
C30 C29 C28 120.7(3) . .
C30 C29 H29 119.7 . .
C29 C30 C31 120.4(3) . .
C29 C30 C33 119.6(3) . .
C31 C30 C33 119.7(3) . .
C30 C31 H31 120.1 . .
C30 C31 C32 119.9(3) . .
C32 C31 H31 120.1 . .
C27 C32 H32 120.2 . .
C31 C32 C27 119.7(3) . .
C31 C32 H32 120.2 . .
N7 C33 C30 106.4(2) . .
N7 C33 H33A 110.5 . .
N7 C33 H33B 110.5 . .
C30 C33 H33A 110.5 . .
C30 C33 H33B 110.5 . .
H33A C33 H33B 108.6 . .
N7 C34 H34 119.7 . .
N7 C34 C35 120.7(4) . .
C35 C34 H34 119.7 . .
C34 C35 H35 119.6 . .
C34 C35 C36 120.9(3) . .
C36 C35 H35 119.6 . .
C35 C36 C39 121.0(3) . .
C37 C36 C35 117.3(3) . .
C37 C36 C39 121.7(3) . .
C36 C37 H37 119.7 . .
C38 C37 C36 120.5(4) . .
C38 C37 H37 119.7 . .
N7 C38 C37 120.6(3) . .
N7 C38 H38 119.7 . .
C37 C38 H38 119.7 . .
C40 C39 C36 120.3(3) . .
C43 C39 C36 122.0(3) . .
C43 C39 C40 117.7(3) . .
C39 C40 H40 120.2 . .
C41 C40 C39 119.7(3) . .
C41 C40 H40 120.2 . .
N8 C41 C40 120.9(3) . .
N8 C41 H41 119.5 . .
C40 C41 H41 119.5 . .
N8 C42 H42 119.9 . .
N8 C42 C43 120.2(3) . .
C43 C42 H42 119.9 . .
C39 C43 C42 120.4(3) . .
C39 C43 H43 119.8 . .
C42 C43 H43 119.8 . .
N8 C44 C5 107.9(2) . 4_565
N8 C44 H44A 110.1 . .
N8 C44 H44B 110.1 . .
C5 C44 H44A 110.1 4_565 .
C5 C44 H44B 110.1 4_565 .
H44A C44 H44B 108.4 . .
O1 C49 C50 116.5(3) . .
O2 C49 O1 129.5(3) . .
O2 C49 C50 113.9(3) . .
F1 C50 F2 99.8(4) . .
F1 C50 C49 112.8(4) . .
F2 C50 C49 111.6(4) . .
F3 C50 F1 114.5(5) . .
F3 C50 F2 103.0(4) . .
F3 C50 C49 113.8(3) . .
O3 C51 C52 124.0(5) . .
O4 C51 O3 131.6(6) . .
O4 C51 C52 102.8(5) . .
F4 C52 F5 97.5(7) . .
F4 C52 F6 96.8(6) . .
F4 C52 C51 120.0(6) . .
F5 C52 C51 118.9(7) . .
F6 C52 F5 99.9(7) . .
F6 C52 C51 119.1(6) . .
O5 C53 C54 112.5(4) . .
O6 C53 O5 133.2(5) . .
O6 C53 C54 114.2(4) . .
F7 C54 C53 118(2) . .
F8 C54 F7 99.6(9) . .
F8 C54 F9 99.5(9) . .
F8 C54 C53 114.1(18) . .
F9 C54 F7 99.1(9) . .
F9 C54 C53 122(2) . .
F7A C54 C53 116.2(9) . .
F7A C54 F8A 115.5(11) . .
F7A C54 F9A 98.8(7) . .
F8A C54 C53 118.1(7) . .
F8A C54 F9A 99.2(10) . .
F9A C54 C53 104.1(9) . .
F5A C52A F6A 98.8(8) . .
F5A C52A C51A 116.8(7) . .
F4A C52A F5A 101.0(8) . .
F4A C52A F6A 98.2(7) . .
F4A C52A C51A 122.1(8) . .
F6A C52A C51A 115.9(8) . .
O3A C51A C52A 123.3(10) . .
O3A C51A O4A 103.2(15) . .
O4A C51A C52A 116.6(10) . .

loop_
_geom_bond_atom_site_label_1
_geom_bond_atom_site_label_2
_geom_bond_distance
_geom_bond_site_symmetry_2
N1 C1 1.334(4) 4_565
N1 C1 1.334(3) .
N2 C1 1.338(4) .
N2 C8 1.333(3) .
N3 C26 1.333(4) 4_565
N3 C26 1.333(4) .
N4 C25 1.344(3) .
N4 C26 1.327(4) .
N5 C13 1.495(5) .
N5 C14 1.353(4) .
N5 C14 1.353(4) 4_565
N6 C19 1.351(4) 4_565
N6 C19 1.351(4) .
N6 C20 1.487(6) .
N7 C33 1.501(4) .
N7 C34 1.347(5) .
N7 C38 1.348(5) .
N8 C41 1.340(5) .
N8 C42 1.325(5) .
N8 C44 1.500(4) .
C1 C2 1.483(4) .
C2 C3 1.387(4) .
C2 C7 1.394(4) .
C3 H3 0.9500 .
C3 C4 1.391(5) .
C4 H4 0.9500 .
C4 C5 1.369(5) .
C5 C6 1.402(4) .
C5 C44 1.505(4) 4_565
C6 H6 0.9500 .
C6 C7 1.386(4) .
C7 H7 0.9500 .
C8 C9 1.476(6) .
C9 C10 1.387(4) .
C9 C10 1.387(4) 4_565
C10 H10 0.9500 .
C10 C11 1.382(5) .
C11 H11 0.9500 .
C11 C12 1.398(4) .
C12 C13 1.500(6) .
C13 H13A 0.9900 .
C13 H13B 0.9900 .
C14 H14 0.9500 .
C14 C15 1.369(5) .
C15 H15 0.9500 .
C15 C16 1.383(4) .
C16 C17 1.497(6) .
C17 C18 1.399(4) .
C17 C18 1.399(4) 4_565
C18 H18 0.9500 .
C18 C19 1.360(5) .
C19 H19 0.9500 .
C20 H20A 0.9900 .
C20 H20B 0.9900 .
C20 C21 1.526(7) .
C21 C22 1.387(4) .
C21 C22 1.387(4) 4_565
C22 H22 0.9500 .
C22 C23 1.372(5) .
C23 H23 0.9500 .
C23 C24 1.397(4) .
C24 C25 1.473(7) .
C26 C27 1.486(4) .
C27 C28 1.388(5) .
C27 C32 1.396(5) .
C28 H28 0.9500 .
C28 C29 1.397(5) .
C29 H29 0.9500 .
C29 C30 1.374(5) .
C30 C31 1.380(5) .
C30 C33 1.515(4) .
C31 H31 0.9500 .
C31 C32 1.392(4) .
C32 H32 0.9500 .
C33 H33A 0.9900 .
C33 H33B 0.9900 .
C34 H34 0.9500 .
C34 C35 1.360(5) .
C35 H35 0.9500 .
C35 C36 1.390(5) .
C36 C37 1.380(5) .
C36 C39 1.485(4) .
C37 H37 0.9500 .
C37 C38 1.373(5) .
C38 H38 0.9500 .
C39 C40 1.401(5) .
C39 C43 1.367(5) .
C40 H40 0.9500 .
C40 C41 1.370(5) .
C41 H41 0.9500 .
C42 H42 0.9500 .
C42 C43 1.395(5) .
C43 H43 0.9500 .
C44 H44A 0.9900 .
C44 H44B 0.9900 .
F1 C50 1.317(6) .
F2 C50 1.367(6) .
F3 C50 1.313(5) .
O1 C49 1.244(4) .
O2 C49 1.240(4) .
C49 C50 1.531(6) .
F4 C52 1.331(8) .
F5 C52 1.362(8) .
F6 C52 1.359(8) .
O3 C51 1.235(5) .
O4 C51 1.225(5) .
C51 C52 1.413(11) .
F7 C54 1.355(9) .
F8 C54 1.351(9) .
F9 C54 1.351(9) .
O5 C53 1.228(5) .
O6 C53 1.226(5) .
C53 C54 1.506(10) .
C54 F7A 1.231(14) .
C54 F8A 1.245(10) .
C54 F9A 1.469(16) .
F5A C52A 1.354(9) .
F4A C52A 1.334(8) .
C52A F6A 1.375(8) .
C52A C51A 1.416(13) .
C51A O3A 1.208(8) .
C51A O4A 1.248(8) .

loop_
_smtbx_masks_void_nr
_smtbx_masks_void_average_x
_smtbx_masks_void_average_y
_smtbx_masks_void_average_z
_smtbx_masks_void_volume
_smtbx_masks_void_count_electrons
1 0.500 -0.372 0.500 1871.5 388.9
